data_4102847
loop_
_publ_author_name
'Hao Wang'
'Jianying Zhang'
'Hongfan Hu'
'Chunming Cui'

_publ_section_title
;
 Access to B=S and B=Se Double Bonds via Sulfur and Selenium Insertion
 into a B-H Bond and Hydrogen Migration
;
_journal_name_full 'Journal of the American Chemical Society'
_journal_page_first 10998
_journal_page_last 10999
_journal_paper_doi 10.1021/ja105021d
_journal_volume 132
_journal_year 2010
_chemical_formula_moiety 'C21 H25 B N2 S, 2(C4 H8 O)'
_chemical_formula_sum 'C29 H41 B N2 O2 S'
_chemical_formula_weight 492.51
_chemical_name_systematic
; 
 ? 
;
_space_group_IT_number 14
_symmetry_cell_setting monoclinic
_symmetry_space_group_name_Hall '-P 2ybc'
_symmetry_space_group_name_H-M 'P 1 21/c 1'
_atom_sites_solution_hydrogens geom
_atom_sites_solution_primary direct
_atom_sites_solution_secondary difmap
_audit_creation_method SHELXL-97
_cell_angle_alpha 90.00
_cell_angle_beta 95.01(3)
_cell_angle_gamma 90.00
_cell_formula_units_Z 4
_cell_length_a 13.602(3)
_cell_length_b 14.663(3)
_cell_length_c 14.029(3)
_cell_measurement_reflns_used 6632
_cell_measurement_temperature 113(2)
_cell_measurement_theta_max 29.63
_cell_measurement_theta_min 3.41
_cell_volume 2787.3(10)
_computing_cell_refinement 'CrystalClear-SM Expert 2.0 r2'
_computing_data_collection 'CrystalClear-SM Expert 2.0 r2 (Rigaku, 2009)'
_computing_data_reduction 'CrystalClear-SM Expert 2.0 r2'
_computing_molecular_graphics 'Bruker SHELXTL'
_computing_publication_material 'Bruker SHELXTL'
_computing_structure_refinement 'SHELXL-97 (Sheldrick, 1997)'
_computing_structure_solution 'SHELXS-97 (Sheldrick, 1990)'
_diffrn_ambient_temperature 113(2)
_diffrn_detector_area_resol_mean 14.6
_diffrn_measured_fraction_theta_full 0.971
_diffrn_measured_fraction_theta_max 0.971
_diffrn_measurement_device_type 'Rigaku Saturn 724CCD camera'
_diffrn_measurement_method \w
_diffrn_radiation_monochromator Multilayer
_diffrn_radiation_source 'Rotating Anode'
_diffrn_radiation_type MoK\a
_diffrn_radiation_wavelength 0.71073
_diffrn_reflns_av_R_equivalents 0.0000
_diffrn_reflns_av_sigmaI/netI 0.0131
_diffrn_reflns_limit_h_max 16
_diffrn_reflns_limit_h_min -16
_diffrn_reflns_limit_k_max 17
_diffrn_reflns_limit_k_min -17
_diffrn_reflns_limit_l_max 16
_diffrn_reflns_limit_l_min -16
_diffrn_reflns_number 21854
_diffrn_reflns_theta_full 30.00
_diffrn_reflns_theta_max 30
_diffrn_reflns_theta_min 3.41
_diffrn_standards_decay_% 0
_diffrn_standards_interval_count 0
_diffrn_standards_interval_time 0
_diffrn_standards_number 0
_exptl_absorpt_coefficient_mu 0.144
_exptl_absorpt_correction_T_max 0.9746
_exptl_absorpt_correction_T_min 0.9691
_exptl_absorpt_correction_type multi-scan
_exptl_absorpt_process_details CrystalClear
_exptl_crystal_colour Colorless
_exptl_crystal_density_diffrn 1.174
_exptl_crystal_density_method 'not measured'
_exptl_crystal_description Prism
_exptl_crystal_F_000 1064
_exptl_crystal_size_max 0.22
_exptl_crystal_size_mid 0.20
_exptl_crystal_size_min 0.18
_refine_diff_density_max 0.558
_refine_diff_density_min -0.446
_refine_diff_density_rms 0.112
_refine_ls_extinction_method none
_refine_ls_goodness_of_fit_ref 1.152
_refine_ls_hydrogen_treatment constr
_refine_ls_matrix_type full
_refine_ls_number_parameters 359
_refine_ls_number_reflns 21854
_refine_ls_number_restraints 32
_refine_ls_restrained_S_all 1.165
_refine_ls_R_factor_all 0.1043
_refine_ls_R_factor_gt 0.0960
_refine_ls_shift/su_max 0.009
_refine_ls_shift/su_mean 0.000
_refine_ls_structure_factor_coef Fsqd
_refine_ls_weighting_details 'calc w=1/[\s^2^(Fo^2^)+(0.1122P)^2^+4.9372P] where P=(Fo^2^+2Fc^2^)/3'
_refine_ls_weighting_scheme calc
_refine_ls_wR_factor_gt 0.2611
_refine_ls_wR_factor_ref 0.2708
_reflns_number_gt 20012
_reflns_number_total 21854
_reflns_threshold_expression >2sigma(I)
_cod_data_source_file ja105021d_si_002.cif
_cod_data_source_block hklf5
_cod_original_cell_volume 2787.5(10)
_cod_database_code 4102847

loop_
_symmetry_equiv_pos_as_xyz
'x, y, z'
'-x, y+1/2, -z+1/2'
'-x, -y, -z'
'x, -y-1/2, z-1/2'

loop_
_atom_site_label
_atom_site_type_symbol
_atom_site_fract_x
_atom_site_fract_y
_atom_site_fract_z
_atom_site_U_iso_or_equiv
_atom_site_adp_type
_atom_site_occupancy
_atom_site_symmetry_multiplicity
_atom_site_calc_flag
_atom_site_refinement_flags
_atom_site_disorder_assembly
_atom_site_disorder_group
B1 B 0.2473(2) 0.17251(16) 0.06972(16) 0.0201(5) Uani 1 1 d . . .
S1 S 0.24173(4) 0.10750(3) -0.03446(4) 0.02037(16) Uani 1 1 d . . .
N1 N 0.15977(14) 0.20715(12) 0.11435(12) 0.0197(4) Uani 1 1 d . . .
N2 N 0.34049(14) 0.19912(12) 0.12571(12) 0.0202(4) Uani 1 1 d . . .
C1 C 0.07271(19) 0.28369(17) 0.23957(17) 0.0290(6) Uani 1 1 d . . .
H1A H 0.0414 0.3291 0.1980 0.044 Uiso 1 1 calc R . .
H1B H 0.0890 0.3095 0.3018 0.044 Uiso 1 1 calc R . .
H1C H 0.0285 0.2332 0.2446 0.044 Uiso 1 1 calc R . .
C2 C 0.16546(16) 0.25105(15) 0.19918(14) 0.0220(5) Uani 1 1 d . . .
C3 C 0.25595(18) 0.26779(15) 0.24802(15) 0.0259(5) Uani 1 1 d . . .
H3 H 0.2584 0.2954 0.3079 0.031 Uiso 1 1 calc R . .
C4 C 0.34360(17) 0.24454(16) 0.21019(15) 0.0245(5) Uani 1 1 d . . .
C5 C 0.44018(19) 0.27052(17) 0.26172(17) 0.0320(6) Uani 1 1 d . . .
H5A H 0.4792 0.2167 0.2751 0.048 Uiso 1 1 calc R . .
H5B H 0.4289 0.3004 0.3207 0.048 Uiso 1 1 calc R . .
H5C H 0.4746 0.3112 0.2225 0.048 Uiso 1 1 calc R . .
C6 C 0.06319(17) 0.19361(15) 0.06353(15) 0.0206(5) Uani 1 1 d . . .
C7 C 0.00888(19) 0.11596(16) 0.08248(16) 0.0267(5) Uani 1 1 d . . .
C8 C -0.0823(2) 0.10452(18) 0.03162(18) 0.0360(6) Uani 1 1 d . . .
H8 H -0.1196 0.0529 0.0422 0.043 Uiso 1 1 calc R . .
C9 C -0.1188(2) 0.1691(2) -0.03502(18) 0.0370(6) Uani 1 1 d . . .
H9 H -0.1802 0.1605 -0.0684 0.044 Uiso 1 1 calc R . .
C10 C -0.06430(17) 0.24566(19) -0.05166(16) 0.0317(5) Uani 1 1 d . . .
H10 H -0.0895 0.2888 -0.0958 0.038 Uiso 1 1 calc R . .
C11 C 0.02804(16) 0.25911(16) -0.00320(15) 0.0237(5) Uani 1 1 d . . .
C12 C 0.0486(2) 0.04665(17) 0.15423(18) 0.0364(6) Uani 1 1 d . . .
H12A H 0.0050 -0.0049 0.1528 0.055 Uiso 1 1 calc R . .
H12B H 0.0536 0.0732 0.2170 0.055 Uiso 1 1 calc R . .
H12C H 0.1128 0.0272 0.1389 0.055 Uiso 1 1 calc R . .
C13 C 0.0896(2) 0.34075(17) -0.02413(18) 0.0335(6) Uani 1 1 d . . .
H13A H 0.1100 0.3717 0.0346 0.050 Uiso 1 1 calc R . .
H13B H 0.0514 0.3815 -0.0662 0.050 Uiso 1 1 calc R . .
H13C H 0.1468 0.3211 -0.0541 0.050 Uiso 1 1 calc R . .
C14 C 0.43411(17) 0.17443(15) 0.08968(15) 0.0218(5) Uani 1 1 d . . .
C15 C 0.47488(18) 0.08962(15) 0.11471(15) 0.0247(5) Uani 1 1 d . . .
C16 C 0.56339(19) 0.06627(18) 0.07926(17) 0.0316(6) Uani 1 1 d . . .
H16 H 0.5916 0.0098 0.0945 0.038 Uiso 1 1 calc R . .
C17 C 0.61014(19) 0.12529(19) 0.02185(18) 0.0353(6) Uani 1 1 d . . .
H17 H 0.6697 0.1087 -0.0010 0.042 Uiso 1 1 calc R . .
C18 C 0.56868(19) 0.20945(18) -0.00195(17) 0.0339(6) Uani 1 1 d . . .
H18 H 0.6011 0.2491 -0.0405 0.041 Uiso 1 1 calc R . .
C19 C 0.47905(18) 0.23560(16) 0.03104(16) 0.0268(5) Uani 1 1 d . . .
C20 C 0.4234(2) 0.02517(17) 0.17733(18) 0.0336(6) Uani 1 1 d . . .
H20A H 0.4587 -0.0316 0.1825 0.050 Uiso 1 1 calc R . .
H20B H 0.3573 0.0145 0.1496 0.050 Uiso 1 1 calc R . .
H20C H 0.4212 0.0515 0.2398 0.050 Uiso 1 1 calc R . .
C21 C 0.4318(2) 0.32607(18) 0.00384(19) 0.0387(6) Uani 1 1 d . . .
H21A H 0.3684 0.3159 -0.0302 0.058 Uiso 1 1 calc R . .
H21B H 0.4731 0.3591 -0.0362 0.058 Uiso 1 1 calc R . .
H21C H 0.4238 0.3608 0.0607 0.058 Uiso 1 1 calc R . .
O1 O 0.66605(18) 0.42830(18) 0.12113(18) 0.0659(7) Uani 1 1 d . . .
C22 C 0.7478(3) 0.4885(2) 0.1176(3) 0.0564(9) Uani 1 1 d . . .
H22A H 0.7557 0.5259 0.1747 0.068 Uiso 1 1 calc R . .
H22B H 0.7385 0.5281 0.0621 0.068 Uiso 1 1 calc R . .
C23 C 0.8362(3) 0.4282(2) 0.1111(2) 0.0513(8) Uani 1 1 d . . .
H23A H 0.8955 0.4568 0.1407 0.062 Uiso 1 1 calc R . .
H23B H 0.8458 0.4139 0.0450 0.062 Uiso 1 1 calc R . .
C24 C 0.8100(2) 0.3431(2) 0.1656(2) 0.0496(8) Uani 1 1 d . . .
H24A H 0.8205 0.2886 0.1287 0.059 Uiso 1 1 calc R . .
H24B H 0.8497 0.3391 0.2264 0.059 Uiso 1 1 calc R . .
C25 C 0.7014(2) 0.3542(2) 0.1810(2) 0.0498(8) Uani 1 1 d . . .
H25A H 0.6653 0.2988 0.1633 0.060 Uiso 1 1 calc R . .
H25B H 0.6934 0.3677 0.2475 0.060 Uiso 1 1 calc R . .
O2 O 0.7571(6) -0.0143(3) 0.3697(4) 0.0838(19) Uani 0.641(8) 1 d PD A 1
C26 C 0.6699(6) 0.0471(8) 0.3591(8) 0.093(4) Uani 0.641(8) 1 d PD A 1
H26A H 0.6483 0.0626 0.4212 0.111 Uiso 0.641(8) 1 calc PR A 1
H26B H 0.6156 0.0184 0.3208 0.111 Uiso 0.641(8) 1 calc PR A 1
C27 C 0.7064(5) 0.1333(4) 0.3082(4) 0.0467(14) Uani 0.641(8) 1 d PD A 1
H27A H 0.6525 0.1619 0.2693 0.056 Uiso 0.641(8) 1 calc PR A 1
H27B H 0.7344 0.1773 0.3545 0.056 Uiso 0.641(8) 1 calc PR A 1
C28 C 0.7829(5) 0.0989(4) 0.2473(4) 0.0374(13) Uani 0.641(8) 1 d PDU A 1
H28A H 0.8336 0.1445 0.2413 0.045 Uiso 0.641(8) 1 calc PR A 1
H28B H 0.7536 0.0830 0.1840 0.045 Uiso 0.641(8) 1 calc PR A 1
C29 C 0.8263(6) 0.0138(5) 0.2999(7) 0.056(3) Uani 0.641(8) 1 d PD A 1
H29A H 0.8345 -0.0350 0.2546 0.067 Uiso 0.641(8) 1 calc PR A 1
H29B H 0.8903 0.0278 0.3326 0.067 Uiso 0.641(8) 1 calc PR A 1
O2' O 0.7031(8) -0.0059(5) 0.3236(8) 0.071(3) Uani 0.359(8) 1 d PD A 2
C26' C 0.6581(8) 0.0823(8) 0.3437(10) 0.055(4) Uani 0.359(8) 1 d PD A 2
H26C H 0.6380 0.0835 0.4083 0.066 Uiso 0.359(8) 1 calc PR A 2
H26D H 0.6006 0.0934 0.2993 0.066 Uiso 0.359(8) 1 calc PR A 2
C27' C 0.7380(8) 0.1547(6) 0.3316(9) 0.0467(14) Uani 0.359(8) 1 d PD A 2
H27C H 0.7744 0.1682 0.3924 0.056 Uiso 0.359(8) 1 calc PR A 2
H27D H 0.7087 0.2106 0.3052 0.056 Uiso 0.359(8) 1 calc PR A 2
C28' C 0.8061(9) 0.1113(8) 0.2616(9) 0.0374(13) Uani 0.359(8) 1 d PDU A 2
H28C H 0.8736 0.1323 0.2746 0.045 Uiso 0.359(8) 1 calc PR A 2
H28D H 0.7836 0.1255 0.1957 0.045 Uiso 0.359(8) 1 calc PR A 2
C29' C 0.7976(8) 0.0081(7) 0.2815(10) 0.039(3) Uani 0.359(8) 1 d PD A 2
H29C H 0.7987 -0.0263 0.2225 0.047 Uiso 0.359(8) 1 calc PR A 2
H29D H 0.8523 -0.0121 0.3255 0.047 Uiso 0.359(8) 1 calc PR A 2

loop_
_atom_site_aniso_label
_atom_site_aniso_U_11
_atom_site_aniso_U_22
_atom_site_aniso_U_33
_atom_site_aniso_U_23
_atom_site_aniso_U_13
_atom_site_aniso_U_12
B1 0.0230(14) 0.0182(11) 0.0193(11) 0.0051(9) 0.0032(10) -0.0012(10)
S1 0.0219(3) 0.0216(3) 0.0179(3) -0.0024(2) 0.0035(2) -0.0001(2)
N1 0.0210(11) 0.0199(9) 0.0185(8) -0.0008(7) 0.0027(8) -0.0004(8)
N2 0.0202(11) 0.0215(9) 0.0194(8) -0.0002(7) 0.0041(8) 0.0034(8)
C1 0.0275(14) 0.0321(13) 0.0284(12) -0.0078(10) 0.0076(11) 0.0008(10)
C2 0.0257(12) 0.0186(10) 0.0221(10) 0.0000(9) 0.0052(9) 0.0027(10)
C3 0.0304(14) 0.0284(13) 0.0190(10) -0.0055(9) 0.0024(10) 0.0015(10)
C4 0.0281(13) 0.0255(11) 0.0196(10) -0.0030(9) 0.0012(9) 0.0019(11)
C5 0.0300(14) 0.0377(15) 0.0274(12) -0.0097(10) -0.0025(11) 0.0019(11)
C6 0.0170(12) 0.0239(11) 0.0217(10) -0.0046(9) 0.0066(9) 0.0004(9)
C7 0.0291(15) 0.0264(12) 0.0264(11) -0.0070(9) 0.0132(10) -0.0051(10)
C8 0.0343(16) 0.0412(14) 0.0348(13) -0.0137(11) 0.0151(12) -0.0173(12)
C9 0.0195(14) 0.0592(17) 0.0324(13) -0.0121(12) 0.0039(11) -0.0073(12)
C10 0.0236(13) 0.0450(14) 0.0266(11) -0.0039(11) 0.0037(10) 0.0052(12)
C11 0.0214(12) 0.0272(12) 0.0229(10) -0.0023(9) 0.0046(9) 0.0026(10)
C12 0.0473(18) 0.0282(13) 0.0357(13) -0.0010(11) 0.0150(13) -0.0063(12)
C13 0.0348(16) 0.0292(13) 0.0360(13) 0.0043(11) 0.0012(12) -0.0005(11)
C14 0.0179(12) 0.0278(12) 0.0194(10) -0.0047(9) 0.0002(9) -0.0004(9)
C15 0.0235(13) 0.0278(12) 0.0221(10) -0.0044(9) -0.0019(10) 0.0013(10)
C16 0.0248(14) 0.0370(14) 0.0319(12) -0.0081(10) -0.0039(11) 0.0043(11)
C17 0.0167(14) 0.0568(17) 0.0330(13) -0.0126(12) 0.0048(11) -0.0006(11)
C18 0.0247(15) 0.0479(15) 0.0294(12) -0.0002(11) 0.0037(11) -0.0125(11)
C19 0.0257(13) 0.0297(13) 0.0248(11) -0.0022(9) 0.0017(10) -0.0063(10)
C20 0.0341(16) 0.0307(13) 0.0356(13) 0.0045(10) 0.0010(12) 0.0059(11)
C21 0.0413(18) 0.0370(14) 0.0389(14) 0.0074(11) 0.0101(13) -0.0038(12)
O1 0.0466(15) 0.0786(17) 0.0695(15) -0.0137(13) -0.0110(12) 0.0124(12)
C22 0.061(2) 0.0436(17) 0.0625(19) -0.0040(15) -0.0081(18) 0.0062(16)
C23 0.052(2) 0.0442(17) 0.0597(18) 0.0034(14) 0.0136(16) 0.0038(14)
C24 0.049(2) 0.0470(17) 0.0544(18) 0.0060(14) 0.0154(16) 0.0056(14)
C25 0.0448(19) 0.0553(19) 0.0495(17) -0.0086(15) 0.0040(15) -0.0044(15)
O2 0.108(5) 0.073(3) 0.073(3) 0.009(2) 0.021(3) 0.034(3)
C26 0.046(5) 0.170(11) 0.062(6) 0.028(6) 0.005(4) 0.044(6)
C27 0.040(4) 0.044(3) 0.054(3) -0.024(2) -0.010(3) 0.007(3)
C28 0.023(3) 0.052(2) 0.035(2) -0.0113(18) -0.011(2) -0.016(2)
C29 0.045(5) 0.040(3) 0.083(6) -0.009(3) 0.001(5) -0.014(3)
O2' 0.059(7) 0.072(5) 0.085(7) 0.031(5) 0.014(5) -0.011(5)
C26' 0.047(8) 0.100(10) 0.020(5) -0.005(6) 0.014(5) -0.018(7)
C27' 0.040(4) 0.044(3) 0.054(3) -0.024(2) -0.010(3) 0.007(3)
C28' 0.023(3) 0.052(2) 0.035(2) -0.0113(18) -0.011(2) -0.016(2)
C29' 0.020(6) 0.054(7) 0.043(5) 0.000(5) -0.002(5) 0.000(5)

loop_
_atom_type_symbol
_atom_type_description
_atom_type_scat_dispersion_real
_atom_type_scat_dispersion_imag
_atom_type_scat_source
C C 0.0033 0.0016 'International Tables Vol C Tables 4.2.6.8 and 6.1.1.4'
H H 0.0000 0.0000 'International Tables Vol C Tables 4.2.6.8 and 6.1.1.4'
B B 0.0013 0.0007 'International Tables Vol C Tables 4.2.6.8 and 6.1.1.4'
N N 0.0061 0.0033 'International Tables Vol C Tables 4.2.6.8 and 6.1.1.4'
O O 0.0106 0.0060 'International Tables Vol C Tables 4.2.6.8 and 6.1.1.4'
S S 0.1246 0.1234 'International Tables Vol C Tables 4.2.6.8 and 6.1.1.4'

loop_
_geom_angle_atom_site_label_1
_geom_angle_atom_site_label_2
_geom_angle_atom_site_label_3
_geom_angle
N1 B1 N2 111.52(18)
N1 B1 S1 124.35(18)
N2 B1 S1 124.13(18)
C2 N1 C6 118.54(18)
C2 N1 B1 123.34(19)
C6 N1 B1 118.12(17)
C4 N2 C14 117.62(18)
C4 N2 B1 123.47(19)
C14 N2 B1 118.90(17)
C2 C1 H1A 109.5
C2 C1 H1B 109.5
H1A C1 H1B 109.5
C2 C1 H1C 109.5
H1A C1 H1C 109.5
H1B C1 H1C 109.5
N1 C2 C3 120.24(19)
N1 C2 C1 119.88(19)
C3 C2 C1 119.86(19)
C2 C3 C4 121.72(19)
C2 C3 H3 119.1
C4 C3 H3 119.1
N2 C4 C3 119.5(2)
N2 C4 C5 120.5(2)
C3 C4 C5 120.06(19)
C4 C5 H5A 109.5
C4 C5 H5B 109.5
H5A C5 H5B 109.5
C4 C5 H5C 109.5
H5A C5 H5C 109.5
H5B C5 H5C 109.5
C7 C6 C11 122.2(2)
C7 C6 N1 119.3(2)
C11 C6 N1 118.50(19)
C8 C7 C6 117.7(2)
C8 C7 C12 121.2(2)
C6 C7 C12 121.0(2)
C7 C8 C9 121.0(2)
C7 C8 H8 119.5
C9 C8 H8 119.5
C10 C9 C8 120.2(2)
C10 C9 H9 119.9
C8 C9 H9 119.9
C9 C10 C11 120.7(2)
C9 C10 H10 119.7
C11 C10 H10 119.7
C10 C11 C6 118.2(2)
C10 C11 C13 120.8(2)
C6 C11 C13 121.0(2)
C7 C12 H12A 109.5
C7 C12 H12B 109.5
H12A C12 H12B 109.5
C7 C12 H12C 109.5
H12A C12 H12C 109.5
H12B C12 H12C 109.5
C11 C13 H13A 109.5
C11 C13 H13B 109.5
H13A C13 H13B 109.5
C11 C13 H13C 109.5
H13A C13 H13C 109.5
H13B C13 H13C 109.5
C19 C14 C15 122.5(2)
C19 C14 N2 119.1(2)
C15 C14 N2 118.4(2)
C16 C15 C14 118.0(2)
C16 C15 C20 121.2(2)
C14 C15 C20 120.8(2)
C17 C16 C15 121.0(2)
C17 C16 H16 119.5
C15 C16 H16 119.5
C16 C17 C18 120.2(2)
C16 C17 H17 119.9
C18 C17 H17 119.9
C17 C18 C19 120.9(2)
C17 C18 H18 119.5
C19 C18 H18 119.5
C14 C19 C18 117.4(2)
C14 C19 C21 121.1(2)
C18 C19 C21 121.6(2)
C15 C20 H20A 109.5
C15 C20 H20B 109.5
H20A C20 H20B 109.5
C15 C20 H20C 109.5
H20A C20 H20C 109.5
H20B C20 H20C 109.5
C19 C21 H21A 109.5
C19 C21 H21B 109.5
H21A C21 H21B 109.5
C19 C21 H21C 109.5
H21A C21 H21C 109.5
H21B C21 H21C 109.5
C22 O1 C25 105.5(2)
O1 C22 C23 105.6(3)
O1 C22 H22A 110.6
C23 C22 H22A 110.6
O1 C22 H22B 110.6
C23 C22 H22B 110.6
H22A C22 H22B 108.7
C22 C23 C24 103.2(3)
C22 C23 H23A 111.1
C24 C23 H23A 111.1
C22 C23 H23B 111.1
C24 C23 H23B 111.1
H23A C23 H23B 109.1
C25 C24 C23 104.8(3)
C25 C24 H24A 110.8
C23 C24 H24A 110.8
C25 C24 H24B 110.8
C23 C24 H24B 110.8
H24A C24 H24B 108.9
O1 C25 C24 106.2(3)
O1 C25 H25A 110.5
C24 C25 H25A 110.5
O1 C25 H25B 110.5
C24 C25 H25B 110.5
H25A C25 H25B 108.7
C29 O2 C26 108.4(4)
O2 C26 C27 104.8(4)
O2 C26 H26A 110.8
C27 C26 H26A 110.8
O2 C26 H26B 110.8
C27 C26 H26B 110.8
H26A C26 H26B 108.9
C28 C27 C26 104.8(4)
C28 C27 H27A 110.8
C26 C27 H27A 110.8
C28 C27 H27B 110.8
C26 C27 H27B 110.8
H27A C27 H27B 108.9
C27 C28 C29 104.9(4)
C27 C28 H28A 110.8
C29 C28 H28A 110.8
C27 C28 H28B 110.8
C29 C28 H28B 110.8
H28A C28 H28B 108.8
O2 C29 C28 107.7(4)
O2 C29 H29A 110.2
C28 C29 H29A 110.2
O2 C29 H29B 110.2
C28 C29 H29B 110.2
H29A C29 H29B 108.5
C26' O2' C29' 110.3(5)
O2' C26' C27' 106.0(5)
O2' C26' H26C 110.5
C27' C26' H26C 110.5
O2' C26' H26D 110.5
C27' C26' H26D 110.5
H26C C26' H26D 108.7
C26' C27' C28' 104.7(5)
C26' C27' H27C 110.8
C28' C27' H27C 110.8
C26' C27' H27D 110.8
C28' C27' H27D 110.8
H27C C27' H27D 108.9
C27' C28' C29' 103.4(5)
C27' C28' H28C 111.1
C29' C28' H28C 111.1
C27' C28' H28D 111.1
C29' C28' H28D 111.1
H28C C28' H28D 109.1
O2' C29' C28' 106.8(5)
O2' C29' H29C 110.4
C28' C29' H29C 110.4
O2' C29' H29D 110.4
C28' C29' H29D 110.4
H29C C29' H29D 108.6

loop_
_geom_bond_atom_site_label_1
_geom_bond_atom_site_label_2
_geom_bond_distance
B1 N1 1.483(3)
B1 N2 1.484(3)
B1 S1 1.741(2)
N1 C2 1.349(3)
N1 C6 1.453(3)
N2 C4 1.357(3)
N2 C14 1.456(3)
C1 C2 1.505(3)
C1 H1A 0.9600
C1 H1B 0.9600
C1 H1C 0.9600
C2 C3 1.378(3)
C3 C4 1.389(3)
C3 H3 0.9300
C4 C5 1.493(3)
C5 H5A 0.9600
C5 H5B 0.9600
C5 H5C 0.9600
C6 C7 1.395(3)
C6 C11 1.396(3)
C7 C8 1.386(4)
C7 C12 1.498(4)
C8 C9 1.391(4)
C8 H8 0.9300
C9 C10 1.377(4)
C9 H9 0.9300
C10 C11 1.389(3)
C10 H10 0.9300
C11 C13 1.505(3)
C12 H12A 0.9600
C12 H12B 0.9600
C12 H12C 0.9600
C13 H13A 0.9600
C13 H13B 0.9600
C13 H13C 0.9600
C14 C19 1.394(3)
C14 C15 1.394(3)
C15 C16 1.385(3)
C15 C20 1.504(3)
C16 C17 1.375(4)
C16 H16 0.9300
C17 C18 1.386(4)
C17 H17 0.9300
C18 C19 1.395(4)
C18 H18 0.9300
C19 C21 1.509(4)
C20 H20A 0.9600
C20 H20B 0.9600
C20 H20C 0.9600
C21 H21A 0.9600
C21 H21B 0.9600
C21 H21C 0.9600
O1 C22 1.424(4)
O1 C25 1.430(4)
C22 C23 1.502(4)
C22 H22A 0.9700
C22 H22B 0.9700
C23 C24 1.522(4)
C23 H23A 0.9700
C23 H23B 0.9700
C24 C25 1.520(4)
C24 H24A 0.9700
C24 H24B 0.9700
C25 H25A 0.9700
C25 H25B 0.9700
O2 C29 1.475(7)
O2 C26 1.485(7)
C26 C27 1.555(7)
C26 H26A 0.9700
C26 H26B 0.9700
C27 C28 1.490(6)
C27 H27A 0.9700
C27 H27B 0.9700
C28 C29 1.541(7)
C28 H28A 0.9700
C28 H28B 0.9700
C29 H29A 0.9700
C29 H29B 0.9700
O2' C26' 1.468(8)
O2' C29' 1.476(8)
C26' C27' 1.539(8)
C26' H26C 0.9700
C26' H26D 0.9700
C27' C28' 1.544(8)
C27' H27C 0.9700
C27' H27D 0.9700
C28' C29' 1.546(8)
C28' H28C 0.9700
C28' H28D 0.9700
C29' H29C 0.9700
C29' H29D 0.9700

loop_
_geom_torsion_atom_site_label_1
_geom_torsion_atom_site_label_2
_geom_torsion_atom_site_label_3
_geom_torsion_atom_site_label_4
_geom_torsion
N2 B1 N1 C2 -4.8(3)
S1 B1 N1 C2 174.42(17)
N2 B1 N1 C6 174.69(17)
S1 B1 N1 C6 -6.1(3)
N1 B1 N2 C4 3.8(3)
S1 B1 N2 C4 -175.39(17)
N1 B1 N2 C14 -177.13(17)
S1 B1 N2 C14 3.6(3)
C6 N1 C2 C3 -177.9(2)
B1 N1 C2 C3 1.6(3)
C6 N1 C2 C1 0.7(3)
B1 N1 C2 C1 -179.8(2)
N1 C2 C3 C4 3.2(3)
C1 C2 C3 C4 -175.4(2)
C14 N2 C4 C3 -178.7(2)
B1 N2 C4 C3 0.3(3)
C14 N2 C4 C5 2.0(3)
B1 N2 C4 C5 -178.9(2)
C2 C3 C4 N2 -4.1(3)
C2 C3 C4 C5 175.1(2)
C2 N1 C6 C7 -88.4(2)
B1 N1 C6 C7 92.1(2)
C2 N1 C6 C11 91.9(2)
B1 N1 C6 C11 -87.7(2)
C11 C6 C7 C8 0.8(3)
N1 C6 C7 C8 -179.02(19)
C11 C6 C7 C12 179.8(2)
N1 C6 C7 C12 0.0(3)
C6 C7 C8 C9 -0.9(3)
C12 C7 C8 C9 -179.9(2)
C7 C8 C9 C10 0.2(4)
C8 C9 C10 C11 0.7(4)
C9 C10 C11 C6 -0.9(3)
C9 C10 C11 C13 177.5(2)
C7 C6 C11 C10 0.1(3)
N1 C6 C11 C10 179.89(19)
C7 C6 C11 C13 -178.2(2)
N1 C6 C11 C13 1.6(3)
C4 N2 C14 C19 -89.4(2)
B1 N2 C14 C19 91.5(2)
C4 N2 C14 C15 91.2(2)
B1 N2 C14 C15 -87.9(2)
C19 C14 C15 C16 -0.1(3)
N2 C14 C15 C16 179.29(19)
C19 C14 C15 C20 -179.3(2)
N2 C14 C15 C20 0.1(3)
C14 C15 C16 C17 0.6(3)
C20 C15 C16 C17 179.8(2)
C15 C16 C17 C18 -0.4(4)
C16 C17 C18 C19 -0.4(4)
C15 C14 C19 C18 -0.7(3)
N2 C14 C19 C18 179.96(19)
C15 C14 C19 C21 178.8(2)
N2 C14 C19 C21 -0.6(3)
C17 C18 C19 C14 0.9(3)
C17 C18 C19 C21 -178.5(2)
C25 O1 C22 C23 39.7(3)
O1 C22 C23 C24 -30.9(3)
C22 C23 C24 C25 11.1(3)
C22 O1 C25 C24 -32.0(3)
C23 C24 C25 O1 12.0(3)
C29 O2 C26 C27 -20.4(11)
O2 C26 C27 C28 30.7(9)
C26 C27 C28 C29 -28.6(7)
C26 O2 C29 C28 2.8(10)
C27 C28 C29 O2 16.7(7)
C29' O2' C26' C27' -11.3(13)
O2' C26' C27' C28' 25.6(12)
C26' C27' C28' C29' -29.5(12)
C26' O2' C29' C28' -7.7(13)
C27' C28' C29' O2' 23.2(12)
